data_4069436
loop_
_publ_author_name
'Zhu, Xiancui'
'Fan, Jiaxi'
'Wu, Yunjun'
'Wang, Shaowu'
'Zhang, Lijun'
'Yang, Gaosheng'
'Wei, Yun'
'Yin, Chengwei'
'Zhu, Hong'
'Wu, Shihong'
'Zhang, Hongtao'

_publ_section_title
;
 Synthesis, Characterization, Selective Catalytic Activity, and Reactivity
 of Rare Earth Metal Amides with Different Metal&#x2212;Nitrogen Bonds
;
_journal_issue 13
_journal_name_full Organometallics
_journal_page_first 3882
_journal_paper_doi 10.1021/om900191j
_journal_volume 28
_journal_year 2009
_chemical_formula_sum 'C36 H66 N3 Nd O Si3'
_chemical_formula_weight 785.43
_chemical_name_systematic
; 
 ? 
;
_space_group_IT_number 14
_symmetry_cell_setting monoclinic
_symmetry_space_group_name_Hall '-P 2ybc'
_symmetry_space_group_name_H-M 'P 1 21/c 1'
_atom_sites_solution_hydrogens geom
_atom_sites_solution_primary direct
_atom_sites_solution_secondary difmap
_audit_creation_method SHELXL-97
_cell_angle_alpha 90.00
_cell_angle_beta 114.9810(10)
_cell_angle_gamma 90.00
_cell_formula_units_Z 8
_cell_length_a 20.3111(18)
_cell_length_b 22.2059(19)
_cell_length_c 21.2813(19)
_cell_measurement_temperature 293(2)
_cell_volume 8700.5(13)
_computing_structure_refinement 'SHELXL-97 (Sheldrick, 1997)'
_computing_structure_solution 'SHELXS-97 (Sheldrick, 1990)'
_diffrn_ambient_temperature 293(2)
_diffrn_measured_fraction_theta_full 0.991
_diffrn_measured_fraction_theta_max 0.991
_diffrn_radiation_monochromator graphite
_diffrn_radiation_source 'fine-focus sealed tube'
_diffrn_radiation_type MoK\a
_diffrn_radiation_wavelength 0.71073
_diffrn_reflns_av_R_equivalents 0.0272
_diffrn_reflns_av_sigmaI/netI 0.0271
_diffrn_reflns_limit_h_max 26
_diffrn_reflns_limit_h_min -26
_diffrn_reflns_limit_k_max 28
_diffrn_reflns_limit_k_min -26
_diffrn_reflns_limit_l_max 27
_diffrn_reflns_limit_l_min -27
_diffrn_reflns_number 74850
_diffrn_reflns_theta_full 27.60
_diffrn_reflns_theta_max 27.60
_diffrn_reflns_theta_min 1.40
_exptl_absorpt_coefficient_mu 1.304
_exptl_crystal_density_diffrn 1.199
_exptl_crystal_density_method 'not measured'
_exptl_crystal_F_000 3304
_refine_diff_density_max 0.785
_refine_diff_density_min -0.848
_refine_diff_density_rms 0.059
_refine_ls_extinction_coef 0.00006(2)
_refine_ls_extinction_expression Fc^*^=kFc[1+0.001xFc^2^\l^3^/sin(2\q)]^-1/4^
_refine_ls_extinction_method SHELXL
_refine_ls_goodness_of_fit_ref 1.019
_refine_ls_hydrogen_treatment mixed
_refine_ls_matrix_type full
_refine_ls_number_parameters 826
_refine_ls_number_reflns 20004
_refine_ls_number_restraints 0
_refine_ls_restrained_S_all 1.019
_refine_ls_R_factor_all 0.0514
_refine_ls_R_factor_gt 0.0319
_refine_ls_shift/su_max 0.087
_refine_ls_shift/su_mean 0.002
_refine_ls_structure_factor_coef Fsqd
_refine_ls_weighting_details 'calc w=1/[\s^2^(Fo^2^)+(0.0367P)^2^+5.3955P] where P=(Fo^2^+2Fc^2^)/3'
_refine_ls_weighting_scheme calc
_refine_ls_wR_factor_gt 0.0756
_refine_ls_wR_factor_ref 0.0867
_reflns_number_gt 15057
_reflns_number_total 20004
_reflns_threshold_expression >2sigma(I)
_cod_data_source_file om900191j_si_003.cif
_cod_data_source_block 071207a_0m_(5)
_cod_original_sg_symbol_H-M '? P2(1)/c'
_cod_database_code 4069436

loop_
_symmetry_equiv_pos_as_xyz
'x, y, z'
'-x, y+1/2, -z+1/2'
'-x, -y, -z'
'x, -y-1/2, z-1/2'

loop_
_atom_site_label
_atom_site_type_symbol
_atom_site_fract_x
_atom_site_fract_y
_atom_site_fract_z
_atom_site_U_iso_or_equiv
_atom_site_adp_type
_atom_site_occupancy
_atom_site_symmetry_multiplicity
_atom_site_calc_flag
_atom_site_refinement_flags
Nd1 Nd 1.002653(8) 0.253338(6) 0.307843(7) 0.04343(5) Uani 1 1 d .
Si1 Si 0.94691(4) 0.33203(3) 0.18162(4) 0.04525(17) Uani 1 1 d .
Si2 Si 1.16247(6) 0.20966(5) 0.44201(5) 0.0766(3) Uani 1 1 d .
Nd2 Nd 0.442396(8) 0.997601(7) 0.236497(8) 0.05043(5) Uani 1 1 d .
Si4 Si 0.56781(4) 0.91328(4) 0.30369(4) 0.04884(18) Uani 1 1 d .
Si5 Si 0.28713(5) 1.02134(5) 0.09033(5) 0.0681(2) Uani 1 1 d .
N1 N 0.93871(11) 0.25511(9) 0.19081(10) 0.0391(4) Uani 1 1 d .
N4 N 0.47714(12) 0.89913(10) 0.25143(12) 0.0480(5) Uani 1 1 d .
N2 N 1.01226(12) 0.34548(9) 0.26449(12) 0.0442(5) Uani 1 1 d .
N5 N 0.56484(12) 0.99142(10) 0.29374(13) 0.0512(6) Uani 1 1 d .
Si6 Si 0.37428(6) 1.13360(5) 0.16518(8) 0.0949(4) Uani 1 1 d .
C8 C 0.84824(15) 0.19399(11) 0.09889(13) 0.0426(6) Uani 1 1 d .
C4 C 0.97564(15) 0.18642(11) 0.12175(13) 0.0427(6) Uani 1 1 d .
C12 C 0.92051(14) 0.21266(10) 0.13681(12) 0.0377(5) Uani 1 1 d .
C5 C 0.95731(17) 0.14141(12) 0.07155(14) 0.0502(7) Uani 1 1 d .
H5 H 0.9937 0.1237 0.0621 0.060 Uiso 1 1 calc R
C62 C 0.44682(14) 0.84042(13) 0.23272(16) 0.0535(7) Uani 1 1 d .
C45 C 0.62725(15) 1.02410(13) 0.29921(18) 0.0591(8) Uani 1 1 d .
C2 C 1.05480(16) 0.20440(14) 0.15998(15) 0.0544(7) Uani 1 1 d .
H2 H 1.0561 0.2415 0.1853 0.065 Uiso 1 1 calc R
N6 N 0.35830(13) 1.05900(12) 0.15134(14) 0.0620(7) Uani 1 1 d .
N3 N 1.08130(14) 0.18253(12) 0.38365(12) 0.0606(7) Uani 1 1 d .
C7 C 0.83309(17) 0.14892(12) 0.04887(14) 0.0518(7) Uani 1 1 d .
H7 H 0.7853 0.1365 0.0239 0.062 Uiso 1 1 calc R
C15 C 1.04661(15) 0.40213(12) 0.28808(13) 0.0445(6) Uani 1 1 d .
C9 C 0.78648(15) 0.22148(13) 0.11129(15) 0.0516(7) Uani 1 1 d .
H9 H 0.8075 0.2512 0.1485 0.062 Uiso 1 1 calc R
C6 C 0.88713(18) 0.12267(13) 0.03586(15) 0.0558(7) Uani 1 1 d .
H6 H 0.8761 0.0923 0.0029 0.067 Uiso 1 1 calc R
C16 C 1.02204(16) 0.44174(12) 0.32533(14) 0.0501(6) Uani 1 1 d .
C23 C 1.10790(17) 0.41864(14) 0.27694(16) 0.0587(7) Uani 1 1 d .
C17 C 0.95931(18) 0.42542(14) 0.34264(16) 0.0595(8) Uani 1 1 d .
H17 H 0.9379 0.3880 0.3182 0.071 Uiso 1 1 calc R
C59 C 0.41072(19) 0.83844(17) 0.3339(2) 0.0738(10) Uani 1 1 d .
H59 H 0.4394 0.8756 0.3443 0.089 Uiso 1 1 calc R
C10 C 0.7336(2) 0.25452(17) 0.0470(2) 0.0809(11) Uani 1 1 d .
H10A H 0.7593 0.2846 0.0338 0.121 Uiso 1 1 calc R
H10B H 0.6966 0.2735 0.0570 0.121 Uiso 1 1 calc R
H10C H 0.7115 0.2263 0.0098 0.121 Uiso 1 1 calc R
C58 C 0.41441(16) 0.81075(14) 0.27126(19) 0.0627(8) Uani 1 1 d .
C24 C 1.1400(2) 0.37779(19) 0.2404(2) 0.0854(12) Uani 1 1 d .
H24 H 1.1038 0.3467 0.2164 0.102 Uiso 1 1 calc R
C54 C 0.44584(17) 0.81196(14) 0.17286(18) 0.0636(8) Uani 1 1 d .
C40 C 0.67699(18) 1.04708(15) 0.3624(2) 0.0772(11) Uani 1 1 d .
C14 C 0.86135(18) 0.37537(13) 0.16299(18) 0.0655(8) Uani 1 1 d .
H14A H 0.8420 0.3637 0.1953 0.098 Uiso 1 1 calc R
H14B H 0.8264 0.3669 0.1166 0.098 Uiso 1 1 calc R
H14C H 0.8719 0.4177 0.1675 0.098 Uiso 1 1 calc R
C49 C 0.63705(18) 0.87670(18) 0.2803(2) 0.0789(10) Uani 1 1 d .
H49A H 0.6298 0.8339 0.2776 0.118 Uiso 1 1 calc R
H49B H 0.6848 0.8857 0.3151 0.118 Uiso 1 1 calc R
H49C H 0.6323 0.8916 0.2363 0.118 Uiso 1 1 calc R
C57 C 0.38206(19) 0.75424(16) 0.2485(3) 0.0810(12) Uani 1 1 d .
H57 H 0.3616 0.7341 0.2743 0.097 Uiso 1 1 calc R
C50 C 0.59486(18) 0.88722(15) 0.39517(17) 0.0682(9) Uani 1 1 d .
H50A H 0.5637 0.9055 0.4133 0.102 Uiso 1 1 calc R
H50B H 0.6443 0.8986 0.4232 0.102 Uiso 1 1 calc R
H50C H 0.5904 0.8442 0.3958 0.102 Uiso 1 1 calc R
C44 C 0.63890(19) 1.03416(17) 0.2388(2) 0.0768(10) Uani 1 1 d .
C13 C 0.9673(2) 0.35208(17) 0.10630(18) 0.0778(10) Uani 1 1 d .
H13A H 0.9760 0.3946 0.1067 0.117 Uiso 1 1 calc R
H13B H 0.9267 0.3413 0.0639 0.117 Uiso 1 1 calc R
H13C H 1.0097 0.3306 0.1097 0.117 Uiso 1 1 calc R
C55 C 0.4112(2) 0.75641(17) 0.1524(2) 0.0821(12) Uani 1 1 d .
H55 H 0.4096 0.7382 0.1124 0.099 Uiso 1 1 calc R
C60 C 0.3324(2) 0.8560(2) 0.3197(2) 0.0957(13) Uani 1 1 d .
H60A H 0.3121 0.8802 0.2785 0.144 Uiso 1 1 calc R
H60B H 0.3326 0.8784 0.3583 0.144 Uiso 1 1 calc R
H60C H 0.3038 0.8202 0.3133 0.144 Uiso 1 1 calc R
C19 C 0.9862(3) 0.4135(2) 0.4199(2) 0.0987(14) Uani 1 1 d .
H19A H 1.0201 0.3807 0.4331 0.148 Uiso 1 1 calc R
H19B H 0.9458 0.4035 0.4301 0.148 Uiso 1 1 calc R
H19C H 1.0098 0.4489 0.4454 0.148 Uiso 1 1 calc R
C38 C 0.6660(2) 1.03934(17) 0.4274(2) 0.0920(13) Uani 1 1 d .
H38 H 0.6280 1.0090 0.4177 0.110 Uiso 1 1 calc R
C18 C 0.8999(2) 0.47277(19) 0.3198(3) 0.0974(13) Uani 1 1 d .
H18A H 0.9193 0.5100 0.3434 0.146 Uiso 1 1 calc R
H18B H 0.8611 0.4595 0.3310 0.146 Uiso 1 1 calc R
H18C H 0.8817 0.4788 0.2707 0.146 Uiso 1 1 calc R
C11 C 0.7473(2) 0.17416(18) 0.1353(2) 0.0814(11) Uani 1 1 d .
H11A H 0.7247 0.1451 0.0992 0.122 Uiso 1 1 calc R
H11B H 0.7109 0.1934 0.1459 0.122 Uiso 1 1 calc R
H11C H 0.7817 0.1543 0.1760 0.122 Uiso 1 1 calc R
Si3 Si 1.04291(7) 0.11346(4) 0.37472(5) 0.0767(3) Uani 1 1 d .
O1 O 0.91389(12) 0.26250(10) 0.35640(11) 0.0644(6) Uani 1 1 d .
C36 C 0.9295(2) 0.24820(18) 0.42797(18) 0.0809(11) Uani 1 1 d .
H36A H 0.9559 0.2809 0.4585 0.097 Uiso 1 1 calc R
H36B H 0.9583 0.2118 0.4425 0.097 Uiso 1 1 calc R
C1 C 1.0987(2) 0.1577(2) 0.2134(2) 0.0885(12) Uani 1 1 d .
H1A H 1.0780 0.1520 0.2460 0.133 Uiso 1 1 calc R
H1B H 1.1479 0.1713 0.2374 0.133 Uiso 1 1 calc R
H1C H 1.0979 0.1202 0.1905 0.133 Uiso 1 1 calc R
C63 C 0.2878(2) 0.94374(16) 0.1271(2) 0.0825(11) Uani 1 1 d .
H63A H 0.3330 0.9241 0.1360 0.124 Uiso 1 1 calc R
H63B H 0.2484 0.9204 0.0944 0.124 Uiso 1 1 calc R
H63C H 0.2823 0.9472 0.1696 0.124 Uiso 1 1 calc R
C3 C 1.0913(2) 0.2182(2) 0.1119(2) 0.0860(12) Uani 1 1 d .
H3A H 1.0933 0.1823 0.0877 0.129 Uiso 1 1 calc R
H3B H 1.1397 0.2327 0.1388 0.129 Uiso 1 1 calc R
H3C H 1.0639 0.2485 0.0790 0.129 Uiso 1 1 calc R
C27 C 0.9495(2) 0.11942(16) 0.3009(2) 0.0908(12) Uani 1 1 d .
H27A H 0.9221 0.1500 0.3113 0.136 Uiso 1 1 calc R
H27B H 0.9249 0.0815 0.2948 0.136 Uiso 1 1 calc R
H27C H 0.9539 0.1298 0.2591 0.136 Uiso 1 1 calc R
C65 C 0.19623(19) 1.0541(2) 0.0718(3) 0.1068(16) Uani 1 1 d .
H65A H 0.1932 1.0628 0.1147 0.160 Uiso 1 1 calc R
H65B H 0.1590 1.0258 0.0455 0.160 Uiso 1 1 calc R
H65C H 0.1897 1.0906 0.0457 0.160 Uiso 1 1 calc R
C33 C 0.8382(2) 0.2788(2) 0.3205(2) 0.0849(11) Uani 1 1 d .
H33A H 0.8120 0.2493 0.2852 0.102 Uiso 1 1 calc R
H33B H 0.8331 0.3179 0.2987 0.102 Uiso 1 1 calc R
C61 C 0.4429(2) 0.7984(2) 0.3988(2) 0.1036(15) Uani 1 1 d .
H61A H 0.4150 0.7621 0.3909 0.155 Uiso 1 1 calc R
H61B H 0.4416 0.8196 0.4376 0.155 Uiso 1 1 calc R
H61C H 0.4923 0.7886 0.4084 0.155 Uiso 1 1 calc R
C52 C 0.4804(2) 0.84020(18) 0.12978(19) 0.0790(10) Uani 1 1 d .
H52 H 0.5123 0.8723 0.1580 0.095 Uiso 1 1 calc R
C47 C 0.5865(3) 1.0125(2) 0.1681(2) 0.1003(15) Uani 1 1 d .
H47 H 0.5540 0.9833 0.1751 0.120 Uiso 1 1 calc R
C28 C 1.0929(3) 0.05184(19) 0.3527(2) 0.1193(19) Uani 1 1 d .
H28A H 1.0913 0.0591 0.3076 0.179 Uiso 1 1 calc R
H28B H 1.0704 0.0138 0.3528 0.179 Uiso 1 1 calc R
H28C H 1.1425 0.0511 0.3865 0.179 Uiso 1 1 calc R
C32 C 1.1524(2) 0.29355(19) 0.4454(2) 0.0961(13) Uani 1 1 d .
H32A H 1.1371 0.3101 0.3997 0.144 Uiso 1 1 calc R
H32B H 1.1981 0.3109 0.4757 0.144 Uiso 1 1 calc R
H32C H 1.1167 0.3026 0.4626 0.144 Uiso 1 1 calc R
C31 C 1.1913(3) 0.1807(2) 0.5325(2) 0.1182(18) Uani 1 1 d .
H31A H 1.1520 0.1851 0.5460 0.177 Uiso 1 1 calc R
H31B H 1.2326 0.2031 0.5636 0.177 Uiso 1 1 calc R
H31C H 1.2040 0.1389 0.5342 0.177 Uiso 1 1 calc R
C29 C 1.0295(3) 0.0863(2) 0.4518(2) 0.1260(19) Uani 1 1 d .
H29A H 1.0758 0.0770 0.4888 0.189 Uiso 1 1 calc R
H29B H 0.9997 0.0508 0.4395 0.189 Uiso 1 1 calc R
H29C H 1.0061 0.1172 0.4666 0.189 Uiso 1 1 calc R
C30 C 1.2388(2) 0.1941(3) 0.4174(3) 0.127(2) Uani 1 1 d .
H30A H 1.2436 0.1514 0.4136 0.190 Uiso 1 1 calc R
H30B H 1.2831 0.2100 0.4523 0.190 Uiso 1 1 calc R
H30C H 1.2289 0.2128 0.3737 0.190 Uiso 1 1 calc R
C35 C 0.8582(3) 0.2396(2) 0.4296(2) 0.0998(15) Uani 1 1 d .
H35A H 0.8421 0.1981 0.4198 0.120 Uiso 1 1 calc R
H35B H 0.8597 0.2511 0.4741 0.120 Uiso 1 1 calc R
C34 C 0.8108(2) 0.2803(3) 0.3740(3) 0.1193(18) Uani 1 1 d .
H34A H 0.7608 0.2665 0.3554 0.143 Uiso 1 1 calc R
H34B H 0.8129 0.3209 0.3917 0.143 Uiso 1 1 calc R
O2 O 0.39651(18) 1.01451(15) 0.32419(16) 0.1027(9) Uani 1 1 d .
C69 C 0.4388(4) 1.0154(4) 0.3963(3) 0.161(3) Uani 1 1 d .
H69A H 0.4882 1.0280 0.4070 0.193 Uiso 1 1 calc R
H69B H 0.4401 0.9759 0.4162 0.193 Uiso 1 1 calc R
C72 C 0.3241(4) 1.0351(3) 0.3101(4) 0.171(3) Uani 1 1 d .
H72A H 0.3046 1.0597 0.2686 0.206 Uiso 1 1 calc R
H72B H 0.2917 1.0013 0.3041 0.206 Uiso 1 1 calc R
C68 C 0.4598(3) 1.1406(2) 0.2479(3) 0.141(2) Uani 1 1 d .
H68A H 0.4509 1.1258 0.2860 0.212 Uiso 1 1 calc R
H68B H 0.4741 1.1821 0.2557 0.212 Uiso 1 1 calc R
H68C H 0.4978 1.1173 0.2441 0.212 Uiso 1 1 calc R
C67 C 0.3017(3) 1.1759(2) 0.1794(3) 0.139(2) Uani 1 1 d .
H67A H 0.2553 1.1675 0.1420 0.209 Uiso 1 1 calc R
H67B H 0.3114 1.2183 0.1810 0.209 Uiso 1 1 calc R
H67C H 0.3013 1.1634 0.2224 0.209 Uiso 1 1 calc R
C66 C 0.3864(3) 1.1739(3) 0.0935(4) 0.172(3) Uani 1 1 d .
H66A H 0.4133 1.1489 0.0758 0.258 Uiso 1 1 calc R
H66B H 0.4126 1.2108 0.1110 0.258 Uiso 1 1 calc R
H66C H 0.3397 1.1829 0.0569 0.258 Uiso 1 1 calc R
C26 C 1.1571(3) 0.4102(3) 0.1861(3) 0.1223(19) Uani 1 1 d .
H26A H 1.1145 0.4310 0.1545 0.184 Uiso 1 1 calc R
H26B H 1.1720 0.3814 0.1611 0.184 Uiso 1 1 calc R
H26C H 1.1955 0.4386 0.2085 0.184 Uiso 1 1 calc R
C51 C 0.5282(4) 0.7968(3) 0.1116(4) 0.159(3) Uani 1 1 d .
H51A H 0.5650 0.7804 0.1535 0.239 Uiso 1 1 calc R
H51B H 0.5507 0.8180 0.0866 0.239 Uiso 1 1 calc R
H51C H 0.4989 0.7646 0.0834 0.239 Uiso 1 1 calc R
C25 C 1.2075(3) 0.3460(3) 0.2914(3) 0.138(2) Uani 1 1 d .
H25A H 1.2432 0.3754 0.3176 0.207 Uiso 1 1 calc R
H25B H 1.2267 0.3207 0.2665 0.207 Uiso 1 1 calc R
H25C H 1.1952 0.3218 0.3223 0.207 Uiso 1 1 calc R
C39 C 0.6383(4) 1.0982(2) 0.4464(3) 0.148(2) Uani 1 1 d .
H39A H 0.6733 1.1296 0.4540 0.223 Uiso 1 1 calc R
H39B H 0.6314 1.0921 0.4878 0.223 Uiso 1 1 calc R
H39C H 0.5930 1.1095 0.4092 0.223 Uiso 1 1 calc R
C48 C 0.6218(4) 0.9811(3) 0.1273(3) 0.152(2) Uani 1 1 d .
H48A H 0.5850 0.9675 0.0838 0.227 Uiso 1 1 calc R
H48B H 0.6492 0.9472 0.1531 0.227 Uiso 1 1 calc R
H48C H 0.6537 1.0086 0.1189 0.227 Uiso 1 1 calc R
C53 C 0.4263(3) 0.8694(3) 0.0644(3) 0.153(2) Uani 1 1 d .
H53A H 0.3925 0.8397 0.0361 0.229 Uiso 1 1 calc R
H53B H 0.4515 0.8866 0.0393 0.229 Uiso 1 1 calc R
H53C H 0.4006 0.9005 0.0761 0.229 Uiso 1 1 calc R
C37 C 0.7335(4) 1.0165(3) 0.4889(3) 0.184(4) Uani 1 1 d .
H37A H 0.7485 0.9789 0.4770 0.276 Uiso 1 1 calc R
H37B H 0.7225 1.0110 0.5281 0.276 Uiso 1 1 calc R
H37C H 0.7720 1.0455 0.5001 0.276 Uiso 1 1 calc R
C46 C 0.5391(3) 1.0645(3) 0.1254(3) 0.172(3) Uani 1 1 d .
H46A H 0.5690 1.0934 0.1161 0.259 Uiso 1 1 calc R
H46B H 0.5156 1.0835 0.1510 0.259 Uiso 1 1 calc R
H46C H 0.5031 1.0492 0.0825 0.259 Uiso 1 1 calc R
C41 C 0.7370(2) 1.0787(2) 0.3642(3) 0.1120(18) Uani 1 1 d .
H41 H 0.7703 1.0940 0.4063 0.134 Uiso 1 1 calc R
C43 C 0.7004(3) 1.0662(2) 0.2456(3) 0.1121(18) Uani 1 1 d .
H43 H 0.7085 1.0730 0.2064 0.135 Uiso 1 1 calc R
C42 C 0.7486(3) 1.0878(2) 0.3071(4) 0.135(3) Uani 1 1 d .
H42 H 0.7894 1.1089 0.3100 0.162 Uiso 1 1 calc R
C70 C 0.4028(9) 1.0590(7) 0.4230(5) 0.331(9) Uani 1 1 d .
H70A H 0.3986 1.0431 0.4636 0.397 Uiso 1 1 calc R
H70B H 0.4299 1.0964 0.4354 0.397 Uiso 1 1 calc R
C71 C 0.3324(9) 1.0685(8) 0.3677(6) 0.422(15) Uani 1 1 d .
H71A H 0.2954 1.0571 0.3829 0.506 Uiso 1 1 calc R
H71B H 0.3262 1.1109 0.3557 0.506 Uiso 1 1 calc R
C21 C 1.1170(2) 0.51172(15) 0.33834(19) 0.0754(10) Uani 1 1 d .
H21 H 1.1400 0.5484 0.3548 0.090 Uiso 1 1 calc R
C22 C 1.14212(19) 0.47354(16) 0.30310(19) 0.0725(10) Uani 1 1 d .
H22 H 1.1829 0.4843 0.2964 0.087 Uiso 1 1 calc R
C56 C 0.3798(2) 0.72827(18) 0.1897(3) 0.0923(14) Uani 1 1 d .
H56 H 0.3569 0.6913 0.1750 0.111 Uiso 1 1 calc R
C20 C 1.0581(2) 0.49569(13) 0.34916(17) 0.0669(9) Uani 1 1 d .
H20 H 1.0414 0.5218 0.3734 0.080 Uiso 1 1 calc R
C64 C 0.2944(3) 1.0126(3) 0.0061(2) 0.128(2) Uani 1 1 d .
H64A H 0.2907 1.0514 -0.0151 0.193 Uiso 1 1 calc R
H64B H 0.2560 0.9871 -0.0242 0.193 Uiso 1 1 calc R
H64C H 0.3404 0.9948 0.0143 0.193 Uiso 1 1 calc R

loop_
_atom_site_aniso_label
_atom_site_aniso_U_11
_atom_site_aniso_U_22
_atom_site_aniso_U_33
_atom_site_aniso_U_23
_atom_site_aniso_U_13
_atom_site_aniso_U_12
Nd1 0.04630(8) 0.04145(8) 0.03755(8) -0.00300(6) 0.01288(6) 0.00224(6)
Si1 0.0549(4) 0.0371(4) 0.0434(4) -0.0031(3) 0.0204(4) -0.0067(3)
Si2 0.0647(6) 0.0920(7) 0.0543(5) -0.0108(5) 0.0070(5) 0.0321(5)
Nd2 0.03735(8) 0.05127(9) 0.05484(10) 0.00042(7) 0.01186(7) 0.00130(6)
Si4 0.0364(4) 0.0517(4) 0.0547(5) 0.0021(3) 0.0156(3) -0.0001(3)
Si5 0.0514(5) 0.0750(6) 0.0594(6) 0.0120(5) 0.0054(4) -0.0029(4)
N1 0.0439(12) 0.0363(11) 0.0354(10) -0.0050(8) 0.0151(9) -0.0032(9)
N4 0.0394(12) 0.0501(13) 0.0515(13) -0.0031(10) 0.0163(10) -0.0042(10)
N2 0.0446(12) 0.0389(11) 0.0493(12) -0.0110(10) 0.0199(10) -0.0065(9)
N5 0.0375(12) 0.0513(13) 0.0604(15) -0.0017(11) 0.0164(11) -0.0045(10)
Si6 0.0600(6) 0.0572(6) 0.1409(11) 0.0172(6) 0.0166(7) -0.0024(5)
C8 0.0516(15) 0.0387(13) 0.0371(13) 0.0018(10) 0.0182(12) -0.0053(11)
C4 0.0522(15) 0.0375(13) 0.0407(14) 0.0024(10) 0.0217(12) 0.0000(11)
C12 0.0481(14) 0.0322(12) 0.0328(12) 0.0016(9) 0.0170(11) -0.0025(10)
C5 0.0682(19) 0.0410(14) 0.0463(16) -0.0005(12) 0.0289(15) 0.0061(13)
C62 0.0355(14) 0.0508(16) 0.0647(19) 0.0000(14) 0.0119(13) 0.0036(12)
C45 0.0377(15) 0.0483(16) 0.082(2) 0.0108(15) 0.0159(15) -0.0014(12)
C2 0.0498(16) 0.0603(18) 0.0564(18) -0.0065(14) 0.0255(14) 0.0027(13)
N6 0.0436(13) 0.0603(15) 0.0694(17) 0.0100(13) 0.0116(12) -0.0006(11)
N3 0.0673(16) 0.0615(15) 0.0417(13) -0.0013(11) 0.0120(12) 0.0209(13)
C7 0.0574(17) 0.0500(16) 0.0427(15) -0.0080(12) 0.0160(13) -0.0139(13)
C15 0.0488(15) 0.0415(14) 0.0406(14) -0.0059(11) 0.0163(12) -0.0070(11)
C9 0.0439(15) 0.0536(16) 0.0551(17) -0.0056(13) 0.0187(13) -0.0053(12)
C6 0.081(2) 0.0427(15) 0.0442(16) -0.0105(12) 0.0277(16) -0.0071(14)
C16 0.0642(18) 0.0390(14) 0.0458(15) -0.0041(11) 0.0222(14) -0.0047(12)
C23 0.0560(18) 0.0612(18) 0.0603(19) -0.0123(15) 0.0260(15) -0.0137(14)
C17 0.078(2) 0.0485(16) 0.064(2) -0.0073(14) 0.0411(18) 0.0010(15)
C59 0.062(2) 0.077(2) 0.089(3) 0.008(2) 0.039(2) -0.0111(17)
C10 0.066(2) 0.088(3) 0.078(3) 0.009(2) 0.020(2) 0.0212(19)
C58 0.0420(16) 0.0568(18) 0.084(2) 0.0041(16) 0.0213(16) -0.0046(13)
C24 0.070(2) 0.089(3) 0.118(3) -0.034(2) 0.060(2) -0.028(2)
C54 0.0507(17) 0.0571(18) 0.069(2) -0.0090(15) 0.0118(16) 0.0039(14)
C40 0.0517(19) 0.0520(19) 0.100(3) 0.0068(18) 0.0055(19) -0.0086(15)
C14 0.070(2) 0.0441(16) 0.069(2) 0.0068(14) 0.0157(17) 0.0068(14)
C49 0.0513(19) 0.092(3) 0.094(3) 0.001(2) 0.0318(19) 0.0145(18)
C57 0.054(2) 0.058(2) 0.123(4) 0.010(2) 0.029(2) -0.0060(16)
C50 0.0594(19) 0.067(2) 0.064(2) 0.0150(16) 0.0132(16) -0.0013(16)
C44 0.060(2) 0.072(2) 0.108(3) 0.023(2) 0.045(2) 0.0027(17)
C13 0.107(3) 0.070(2) 0.063(2) 0.0049(17) 0.042(2) -0.020(2)
C55 0.065(2) 0.068(2) 0.092(3) -0.024(2) 0.013(2) 0.0059(18)
C60 0.078(3) 0.107(3) 0.115(3) 0.011(3) 0.053(3) 0.008(2)
C19 0.125(4) 0.116(4) 0.074(3) 0.007(2) 0.061(3) -0.005(3)
C38 0.096(3) 0.063(2) 0.073(3) -0.0029(19) -0.007(2) -0.016(2)
C18 0.102(3) 0.083(3) 0.128(4) 0.010(3) 0.069(3) 0.025(2)
C11 0.080(2) 0.085(3) 0.099(3) -0.002(2) 0.056(2) -0.012(2)
Si3 0.1162(9) 0.0526(5) 0.0605(6) 0.0068(4) 0.0364(6) 0.0249(5)
O1 0.0674(14) 0.0779(15) 0.0518(12) 0.0056(11) 0.0288(11) 0.0122(11)
C36 0.102(3) 0.094(3) 0.054(2) 0.0116(18) 0.039(2) 0.031(2)
C1 0.077(3) 0.105(3) 0.069(2) 0.010(2) 0.016(2) 0.019(2)
C63 0.071(2) 0.067(2) 0.084(3) -0.0020(19) 0.008(2) -0.0124(18)
C3 0.065(2) 0.115(3) 0.087(3) 0.001(2) 0.041(2) -0.011(2)
C27 0.110(3) 0.056(2) 0.096(3) -0.005(2) 0.033(3) -0.015(2)
C65 0.049(2) 0.099(3) 0.137(4) 0.032(3) 0.006(2) -0.002(2)
C33 0.069(2) 0.107(3) 0.075(3) 0.008(2) 0.026(2) 0.007(2)
C61 0.084(3) 0.127(4) 0.099(3) 0.033(3) 0.039(3) -0.006(3)
C52 0.084(3) 0.086(3) 0.063(2) -0.0153(19) 0.028(2) 0.000(2)
C47 0.085(3) 0.140(4) 0.093(3) 0.036(3) 0.055(3) 0.011(3)
C28 0.189(5) 0.075(3) 0.102(3) 0.012(2) 0.069(4) 0.058(3)
C32 0.086(3) 0.096(3) 0.083(3) -0.028(2) 0.014(2) 0.006(2)
C31 0.126(4) 0.137(4) 0.056(2) 0.001(3) 0.004(2) 0.053(3)
C29 0.205(6) 0.093(3) 0.099(4) 0.027(3) 0.083(4) 0.022(4)
C30 0.077(3) 0.170(5) 0.121(4) -0.021(4) 0.031(3) 0.038(3)
C35 0.142(4) 0.096(3) 0.086(3) -0.012(2) 0.071(3) -0.037(3)
C34 0.068(3) 0.202(6) 0.094(3) -0.023(4) 0.040(3) -0.010(3)
O2 0.108(2) 0.125(2) 0.091(2) 0.0005(18) 0.0569(19) 0.0313(19)
C69 0.194(7) 0.208(7) 0.088(4) -0.010(4) 0.067(5) 0.023(6)
C72 0.162(6) 0.207(7) 0.200(7) 0.049(6) 0.131(6) 0.097(5)
C68 0.096(4) 0.079(3) 0.190(6) -0.032(3) 0.004(4) -0.024(3)
C67 0.111(4) 0.076(3) 0.209(6) -0.011(4) 0.045(4) 0.023(3)
C66 0.118(4) 0.125(5) 0.256(8) 0.111(5) 0.063(5) 0.005(4)
C26 0.125(4) 0.155(5) 0.128(4) -0.043(4) 0.094(4) -0.047(4)
C51 0.192(7) 0.144(5) 0.206(7) -0.038(5) 0.146(6) 0.009(5)
C25 0.115(4) 0.122(4) 0.208(7) 0.013(4) 0.098(5) 0.029(3)
C39 0.240(8) 0.084(3) 0.119(4) -0.019(3) 0.074(5) -0.016(4)
C48 0.150(5) 0.219(7) 0.112(4) 0.017(4) 0.081(4) 0.031(5)
C53 0.130(5) 0.200(7) 0.100(4) 0.044(4) 0.021(4) -0.014(5)
C37 0.145(6) 0.164(6) 0.131(5) 0.047(4) -0.051(4) -0.029(5)
C46 0.131(5) 0.239(8) 0.133(5) 0.063(5) 0.043(4) 0.070(5)
C41 0.065(3) 0.072(3) 0.165(5) -0.003(3) 0.015(3) -0.025(2)
C43 0.095(3) 0.087(3) 0.185(6) 0.027(3) 0.089(4) -0.006(3)
C42 0.077(3) 0.090(4) 0.241(8) 0.008(4) 0.071(5) -0.028(3)
C70 0.45(2) 0.389(19) 0.161(9) -0.104(12) 0.142(12) 0.095(17)
C71 0.52(3) 0.60(3) 0.208(12) 0.044(16) 0.220(16) 0.39(3)
C21 0.095(3) 0.0506(19) 0.071(2) -0.0132(16) 0.026(2) -0.0288(18)
C22 0.067(2) 0.071(2) 0.075(2) -0.0070(18) 0.0251(19) -0.0299(18)
C56 0.062(2) 0.055(2) 0.139(4) -0.016(2) 0.022(3) -0.0066(18)
C20 0.095(3) 0.0439(16) 0.061(2) -0.0145(14) 0.0329(19) -0.0108(16)
C64 0.149(5) 0.156(5) 0.067(3) 0.005(3) 0.031(3) -0.013(4)

loop_
_atom_type_symbol
_atom_type_description
_atom_type_scat_dispersion_real
_atom_type_scat_dispersion_imag
_atom_type_scat_source
C C 0.0033 0.0016 'International Tables Vol C Tables 4.2.6.8 and 6.1.1.4'
H H 0.0000 0.0000 'International Tables Vol C Tables 4.2.6.8 and 6.1.1.4'
N N 0.0061 0.0033 'International Tables Vol C Tables 4.2.6.8 and 6.1.1.4'
O O 0.0106 0.0060 'International Tables Vol C Tables 4.2.6.8 and 6.1.1.4'
Si Si 0.0817 0.0704 'International Tables Vol C Tables 4.2.6.8 and 6.1.1.4'
Nd Nd -0.1943 3.0179 'International Tables Vol C Tables 4.2.6.8 and 6.1.1.4'

loop_
_geom_angle_atom_site_label_1
_geom_angle_atom_site_label_2
_geom_angle_atom_site_label_3
_geom_angle
N1 Nd1 N2 69.44(7)
N1 Nd1 N3 132.60(8)
N2 Nd1 N3 137.01(9)
N1 Nd1 O1 106.31(7)
N2 Nd1 O1 107.52(7)
N3 Nd1 O1 100.14(8)
N2 Si1 N1 97.13(10)
N2 Si1 C13 118.74(15)
N1 Si1 C13 113.40(14)
N2 Si1 C14 111.77(13)
N1 Si1 C14 113.85(13)
C13 Si1 C14 102.55(17)
N3 Si2 C30 113.15(19)
N3 Si2 C31 114.5(2)
C30 Si2 C31 106.8(2)
N3 Si2 C32 106.94(16)
C30 Si2 C32 108.2(2)
C31 Si2 C32 107.0(2)
N5 Nd2 N4 70.23(8)
N5 Nd2 N6 136.93(9)
N4 Nd2 N6 138.68(9)
N5 Nd2 O2 106.56(10)
N4 Nd2 O2 103.69(10)
N6 Nd2 O2 96.50(10)
N4 Si4 N5 97.44(11)
N4 Si4 C49 117.85(15)
N5 Si4 C49 113.08(15)
N4 Si4 C50 112.10(13)
N5 Si4 C50 114.33(14)
C49 Si4 C50 102.66(17)
N6 Si5 C65 114.58(19)
N6 Si5 C64 113.4(2)
C65 Si5 C64 108.1(3)
N6 Si5 C63 106.10(14)
C65 Si5 C63 106.04(19)
C64 Si5 C63 108.2(2)
C12 N1 Si1 124.82(16)
C12 N1 Nd1 135.57(15)
Si1 N1 Nd1 95.91(9)
C62 N4 Si4 124.23(19)
C62 N4 Nd2 140.11(17)
Si4 N4 Nd2 95.64(10)
C15 N2 Si1 124.32(19)
C15 N2 Nd1 139.58(18)
Si1 N2 Nd1 95.59(9)
C45 N5 Si4 120.87(19)
C45 N5 Nd2 138.72(19)
Si4 N5 Nd2 95.70(10)
N6 Si6 C66 114.1(3)
N6 Si6 C67 114.4(2)
C66 Si6 C67 105.9(3)
N6 Si6 C68 106.04(18)
C66 Si6 C68 109.6(3)
C67 Si6 C68 106.5(3)
C7 C8 C12 119.3(2)
C7 C8 C9 119.3(2)
C12 C8 C9 121.4(2)
C5 C4 C12 119.2(2)
C5 C4 C2 118.6(2)
C12 C4 C2 122.1(2)
C8 C12 N1 121.1(2)
C8 C12 C4 118.9(2)
N1 C12 C4 120.0(2)
C6 C5 C4 121.5(3)
C58 C62 C54 118.8(3)
C58 C62 N4 121.1(3)
C54 C62 N4 120.0(3)
C40 C45 C44 119.1(3)
C40 C45 N5 121.6(3)
C44 C45 N5 119.3(3)
C4 C2 C1 112.1(3)
C4 C2 C3 113.5(3)
C1 C2 C3 110.0(3)
Si6 N6 Si5 130.86(16)
Si6 N6 Nd2 114.44(13)
Si5 N6 Nd2 114.40(13)
Si3 N3 Si2 131.35(16)
Si3 N3 Nd1 112.58(13)
Si2 N3 Nd1 115.80(14)
C6 C7 C8 121.4(3)
C16 C15 C23 118.7(2)
C16 C15 N2 120.9(2)
C23 C15 N2 120.4(2)
C8 C9 C10 111.1(3)
C8 C9 C11 111.5(3)
C10 C9 C11 111.2(3)
C5 C6 C7 119.6(3)
C20 C16 C15 119.2(3)
C20 C16 C17 119.2(3)
C15 C16 C17 121.5(2)
C22 C23 C15 119.1(3)
C22 C23 C24 118.6(3)
C15 C23 C24 122.3(3)
C16 C17 C18 113.2(3)
C16 C17 C19 110.5(3)
C18 C17 C19 109.9(3)
C58 C59 C61 113.6(3)
C58 C59 C60 111.4(3)
C61 C59 C60 109.6(3)
C57 C58 C62 118.8(4)
C57 C58 C59 118.8(3)
C62 C58 C59 122.4(3)
C23 C24 C25 111.6(4)
C23 C24 C26 113.2(4)
C25 C24 C26 109.7(4)
C55 C54 C62 119.3(4)
C55 C54 C52 118.8(3)
C62 C54 C52 121.9(3)
C45 C40 C41 118.6(4)
C45 C40 C38 121.2(3)
C41 C40 C38 120.1(4)
C56 C57 C58 121.6(4)
C43 C44 C45 118.2(4)
C43 C44 C47 119.4(4)
C45 C44 C47 122.4(3)
C56 C55 C54 121.5(4)
C40 C38 C37 113.5(5)
C40 C38 C39 110.9(4)
C37 C38 C39 110.6(5)
N3 Si3 C29 115.1(2)
N3 Si3 C28 114.6(2)
C29 Si3 C28 106.1(2)
N3 Si3 C27 106.44(14)
C29 Si3 C27 106.5(2)
C28 Si3 C27 107.6(2)
C33 O1 C36 108.7(3)
C33 O1 Nd1 127.6(2)
C36 O1 Nd1 123.6(2)
O1 C36 C35 105.7(3)
O1 C33 C34 105.3(3)
C54 C52 C53 113.3(4)
C54 C52 C51 113.6(4)
C53 C52 C51 109.3(4)
C44 C47 C48 114.5(4)
C44 C47 C46 110.7(5)
C48 C47 C46 109.8(4)
C34 C35 C36 102.6(3)
C33 C34 C35 105.9(4)
C69 O2 C72 108.8(5)
C69 O2 Nd2 125.5(4)
C72 O2 Nd2 125.0(3)
O2 C69 C70 104.9(7)
C71 C72 O2 104.7(8)
C42 C41 C40 122.4(5)
C42 C43 C44 122.4(5)
C41 C42 C43 119.3(5)
C71 C70 C69 105.6(8)
C72 C71 C70 110.8(8)
C20 C21 C22 119.4(3)
C21 C22 C23 121.5(3)
C55 C56 C57 120.0(4)
C21 C20 C16 122.2(3)

loop_
_geom_bond_atom_site_label_1
_geom_bond_atom_site_label_2
_geom_bond_distance
Nd1 N1 2.271(2)
Nd1 N2 2.287(2)
Nd1 N3 2.335(2)
Nd1 O1 2.436(2)
Si1 N2 1.727(2)
Si1 N1 1.735(2)
Si1 C13 1.871(3)
Si1 C14 1.876(3)
Si2 N3 1.701(3)
Si2 C30 1.867(5)
Si2 C31 1.874(4)
Si2 C32 1.879(4)
Nd2 N5 2.265(2)
Nd2 N4 2.278(2)
Nd2 N6 2.334(2)
Nd2 O2 2.442(3)
Si4 N4 1.731(2)
Si4 N5 1.746(2)
Si4 C49 1.864(3)
Si4 C50 1.877(3)
Si5 N6 1.700(3)
Si5 C65 1.865(4)
Si5 C64 1.870(5)
Si5 C63 1.890(4)
N1 C12 1.409(3)
N4 C62 1.425(4)
N2 C15 1.423(3)
N5 C45 1.422(3)
Si6 N6 1.690(3)
Si6 C66 1.873(6)
Si6 C67 1.877(5)
Si6 C68 1.886(5)
C8 C7 1.397(4)
C8 C12 1.406(4)
C8 C9 1.515(4)
C4 C5 1.394(4)
C4 C12 1.414(3)
C4 C2 1.517(4)
C5 C6 1.366(4)
C62 C58 1.413(4)
C62 C54 1.415(4)
C45 C40 1.394(5)
C45 C44 1.419(5)
C2 C1 1.519(5)
C2 C3 1.527(4)
N3 Si3 1.694(3)
C7 C6 1.370(4)
C15 C16 1.409(4)
C15 C23 1.410(4)
C9 C10 1.524(4)
C9 C11 1.530(4)
C16 C20 1.384(4)
C16 C17 1.512(4)
C23 C22 1.397(4)
C23 C24 1.510(5)
C17 C18 1.517(5)
C17 C19 1.521(5)
C59 C58 1.499(5)
C59 C61 1.536(5)
C59 C60 1.538(5)
C58 C57 1.404(5)
C24 C25 1.515(6)
C24 C26 1.520(6)
C54 C55 1.395(5)
C54 C52 1.506(5)
C40 C41 1.393(6)
C40 C38 1.500(6)
C57 C56 1.361(6)
C44 C43 1.391(5)
C44 C47 1.509(6)
C55 C56 1.362(6)
C38 C37 1.526(6)
C38 C39 1.542(7)
Si3 C29 1.873(4)
Si3 C28 1.877(4)
Si3 C27 1.889(4)
O1 C33 1.444(4)
O1 C36 1.454(4)
C36 C35 1.474(6)
C33 C34 1.466(6)
C52 C53 1.507(6)
C52 C51 1.530(6)
C47 C48 1.511(7)
C47 C46 1.531(7)
C35 C34 1.476(7)
O2 C69 1.407(6)
O2 C72 1.446(6)
C69 C70 1.465(12)
C72 C71 1.382(13)
C41 C42 1.347(8)
C43 C42 1.349(8)
C70 C71 1.432(16)
C21 C20 1.358(5)
C21 C22 1.366(5)
